data_2102147
loop_
_publ_author_name
'Low, John N.'
'Ferguson, George'
'Glidewell, Christopher'

_publ_section_title
;
 <i>N</i>-(6-Amino-3,4-dihydro-3-methyl-5-nitroso-4-oxopyrimidin-2-yl)
 derivatives of glycine, valine, serine, threonine and methionine:
 interplay of molecular, molecular--electronic and supramolecular
 structures
;
_journal_issue 5
_journal_name_full 'Acta Crystallographica Section B'
_journal_page_first 882
_journal_page_last 892
_journal_paper_doi 10.1107/S0108768100005437
_journal_volume 56
_journal_year 2000
_chemical_formula_moiety 'C8 H11 N5 O5, H2 O '
_chemical_formula_sum 'C8 H13 N5 O6'
_chemical_formula_weight 275.23
_chemical_name_systematic
;
N-(6-Amino-3,4-dihydro-3-methyl-5-nitroso-4-oxopyrimidin-2-yl)
Serine Monohydrate
;
_space_group_IT_number 19
_symmetry_cell_setting orthorhombic
_symmetry_space_group_name_Hall 'P 2ac 2ab'
_symmetry_space_group_name_H-M 'P 21 21 21'
_cell_angle_alpha 90.00
_cell_angle_beta 90.00
_cell_angle_gamma 90.00
_cell_formula_units_Z 4
_cell_length_a 6.5574(7)
_cell_length_b 7.686(2)
_cell_length_c 22.222(3)
_cell_measurement_reflns_used 25
_cell_measurement_temperature 294.0(10)
_cell_measurement_theta_max 12.50
_cell_measurement_theta_min 10.00
_cell_volume 1120.0(3)
_computing_cell_refinement 'SET4 & CELDIM (Enraf-Nonius, 1992)'
_computing_data_collection 'CAD4 (Enraf-Nonius, 1992)'
_computing_data_reduction 'DATRD2 in NRCVAX96 (Gabe et al., 1989)'
_computing_molecular_graphics 'PLATON (Spek, 1999)'
_computing_publication_material 'SHELXL97  and WordPerfect macro PREP8 (Ferguson, 1998)'
_computing_structure_refinement 'SHELXL97 (Sheldrick, 1997b)'
_computing_structure_solution 'SHELXS97 (Sheldrick, 1997a)'
_diffrn_ambient_temperature 294.0(10)
_diffrn_measured_fraction_theta_full .998
_diffrn_measured_fraction_theta_max .998
_diffrn_measurement_device 'Enraf-Nonius CAD-4'
_diffrn_measurement_method \q/2\q
_diffrn_radiation_monochromator graphite
_diffrn_radiation_source 'X-ray tube'
_diffrn_radiation_type 'Molybdenum K\a'
_diffrn_radiation_wavelength .7107
_diffrn_reflns_av_R_equivalents .062
_diffrn_reflns_av_sigmaI/netI .056
_diffrn_reflns_limit_h_max 7
_diffrn_reflns_limit_h_min -7
_diffrn_reflns_limit_k_max 9
_diffrn_reflns_limit_k_min -9
_diffrn_reflns_limit_l_max 26
_diffrn_reflns_limit_l_min -26
_diffrn_reflns_number 2082
_diffrn_reflns_theta_full 25.41
_diffrn_reflns_theta_max 25.41
_diffrn_reflns_theta_min 2.80
_diffrn_standards_decay_% 'no decay, variation 1.0'
_diffrn_standards_interval_time 180
_diffrn_standards_number 3
_exptl_absorpt_coefficient_mu .140
_exptl_absorpt_correction_T_max 1.0000
_exptl_absorpt_correction_T_min 1.0000
_exptl_absorpt_correction_type none
_exptl_crystal_colour orange
_exptl_crystal_density_diffrn 1.632
_exptl_crystal_density_meas ?
_exptl_crystal_description block
_exptl_crystal_F_000 576
_exptl_crystal_size_max .24
_exptl_crystal_size_mid .18
_exptl_crystal_size_min .12
_refine_diff_density_max .200
_refine_diff_density_min -.201
_refine_ls_extinction_method none
_refine_ls_goodness_of_fit_ref .977
_refine_ls_hydrogen_treatment constr
_refine_ls_matrix_type full
_refine_ls_number_parameters 176
_refine_ls_number_reflns 1239
_refine_ls_number_restraints 2
_refine_ls_restrained_S_all .978
_refine_ls_R_factor_all .0877
_refine_ls_R_factor_gt .0520
_refine_ls_shift/su_max .004
_refine_ls_shift/su_mean .000
_refine_ls_structure_factor_coef Fsqd
_refine_ls_weighting_details 'w=1/[\s^2^(Fo^2^)+(0.0524P)^2^] where P=(Fo^2^+2Fc^2^)/3'
_refine_ls_weighting_scheme calc
_refine_ls_wR_factor_ref .1113
_reflns_number_gt 791
_reflns_number_total 1239
_reflns_threshold_expression >2\s(I)
_cod_data_source_file na0105.cif
_cod_data_source_block 9881
_cod_depositor_comments
;
The following automatic conversions were performed:

'_refine_ls_weighting_scheme' value 'w=1/[\s^2^(Fo^2^)+(0.0524P)^2^]
where P=(Fo^2^+2Fc^2^)/3' was changed to 'calc'. New tag
'_refine_ls_weighting_details' was created. The value of the new tag
was set to 'w=1/[\s^2^(Fo^2^)+(0.0524P)^2^] where
P=(Fo^2^+2Fc^2^)/3'.

Automatic conversion script
Id: cif_fix_values 3143 2015-03-26 13:38:13Z robertas 
;
_cod_original_cell_volume 1119.9(4)
_cod_database_code 2102147

loop_
_symmetry_equiv_pos_as_xyz
'x, y, z'
'-x+1/2, -y, z+1/2'
'x+1/2, -y+1/2, -z'
'-x, y+1/2, -z+1/2'

loop_
_atom_site_label
_atom_site_fract_x
_atom_site_fract_y
_atom_site_fract_z
_atom_site_U_iso_or_equiv
_atom_site_adp_type
_atom_site_calc_flag
_atom_site_refinement_flags
_atom_site_occupancy
_atom_site_type_symbol
N1 .7715(7) .1261(4) .92512(15) .0284(10) Uani d . 1 N
C2 .7741(8) -.0138(6) .89140(19) .0277(11) Uani d . 1 C
N2 .7625(6) .0059(5) .83201(14) .0303(10) Uani d . 1 N
C21 .7557(9) .1784(6) .80524(19) .0330(14) Uani d . 1 C
C22 .9646(10) .2648(7) .8073(2) .0480(17) Uani d . 1 C
O23 1.1045(7) .1755(5) .77039(17) .0568(12) Uani d . 1 O
C211 .6897(10) .1723(7) .7400(2) .0419(15) Uani d . 1 C
O21 .6704(7) .0198(4) .71797(13) .0480(11) Uani d . 1 O
O22 .6642(10) .3051(5) .71265(14) .0821(19) Uani d . 1 O
N3 .7888(7) -.1823(4) .91299(15) .0265(10) Uani d . 1 N
C3 .8012(10) -.3311(6) .87179(18) .0414(15) Uani d . 1 C
C4 .8014(8) -.2135(6) .97400(18) .0284(11) Uani d . 1 C
O4 .8107(7) -.3621(4) .99262(13) .0431(11) Uani d . 1 O
C5 .8063(9) -.0602(5) 1.01289(18) .0272(12) Uani d . 1 C
N5 .8244(7) -.0953(5) 1.07072(15) .0347(11) Uani d . 1 N
O5 .8318(7) .0373(4) 1.10705(13) .0412(10) Uani d . 1 O
C6 .7899(8) .1093(6) .98460(17) .0263(12) Uani d . 1 C
N6 .7943(7) .2517(5) 1.01643(14) .0345(11) Uani d . 1 N
O1 .7693(7) -.4915(5) 1.11193(16) .0609(13) Uani d D 1 O
H2 .7590 -.0845 .8092 .036 Uiso calc R 1 H
H21A .6587 .2501 .8278 .040 Uiso calc R 1 H
H22A .9530 .3844 .7938 .058 Uiso calc R 1 H
H22B 1.0143 .2657 .8484 .058 Uiso calc R 1 H
H23 1.1624 .1001 .7902 .085 Uiso calc R 1 H
H21 .6757 .0249 .6811 .072 Uiso calc R 1 H
H3A .6789 -.3371 .8481 .062 Uiso calc R 1 H
H3B .8160 -.4364 .8946 .062 Uiso calc R 1 H
H3C .9167 -.3171 .8457 .062 Uiso calc R 1 H
H6A .7855 .3513 .9989 .041 Uiso calc R 1 H
H6B .8060 .2462 1.0549 .041 Uiso calc R 1 H
H11 .8230 -.3996 1.1366 .091 Uiso d RD 1 H
H12 .7719 -.4194 1.0787 .091 Uiso d RD 1 H

loop_
_atom_site_aniso_label
_atom_site_aniso_U_11
_atom_site_aniso_U_22
_atom_site_aniso_U_33
_atom_site_aniso_U_12
_atom_site_aniso_U_13
_atom_site_aniso_U_23
N1 .035(3) .0276(19) .0223(18) .003(2) .003(2) .0001(17)
C2 .029(3) .036(3) .0182(19) -.002(3) .000(2) .004(2)
N2 .046(3) .0281(19) .0167(17) .000(2) -.0009(19) -.0007(16)
C21 .051(4) .026(2) .022(2) .004(3) .001(2) .0027(19)
C22 .081(5) .032(3) .031(3) -.005(4) .008(3) -.002(2)
O23 .064(3) .046(3) .060(3) -.003(2) .016(2) .001(2)
C211 .062(4) .041(3) .023(2) .017(4) .001(3) .000(2)
O21 .076(3) .049(2) .0191(16) .001(3) -.002(2) -.0024(16)
O22 .164(6) .053(2) .029(2) .040(3) -.008(3) .0102(18)
N3 .035(3) .0239(19) .0207(17) -.005(2) .0036(19) -.0036(15)
C3 .068(4) .032(3) .025(2) .001(3) .006(3) -.0030(19)
C4 .031(3) .029(2) .026(2) .000(3) -.003(2) .002(2)
O4 .075(3) .0264(18) .0280(17) .003(2) -.002(2) .0026(15)
C5 .034(3) .028(2) .020(2) -.001(3) .003(3) .0019(18)
N5 .048(3) .037(2) .0188(17) .000(3) .002(2) .0010(18)
O5 .068(3) .0378(18) .0175(14) .003(2) -.001(2) -.0045(14)
C6 .027(3) .031(2) .020(2) -.001(3) .005(2) .002(2)
N6 .057(3) .0281(19) .0187(19) .003(3) .000(2) -.0025(18)
O1 .098(4) .040(2) .0444(19) -.013(3) .001(3) -.0013(19)

loop_
_atom_type_symbol
_atom_type_description
_atom_type_scat_dispersion_real
_atom_type_scat_dispersion_imag
_atom_type_scat_source
C C .0033 .0016 'International Tables Vol C Tables 4.2.6.8 and 6.1.1.4'
H H .0000 .0000 'International Tables Vol C Tables 4.2.6.8 and 6.1.1.4'
N N .0061 .0033 'International Tables Vol C Tables 4.2.6.8 and 6.1.1.4'
O O .0106 .0060 'International Tables Vol C Tables 4.2.6.8 and 6.1.1.4'

loop_
_geom_angle_atom_site_label_1
_geom_angle_atom_site_label_2
_geom_angle_atom_site_label_3
_geom_angle
_geom_angle_publ_flag
C2 N1 C6 119.1(4) no
N1 C2 N2 118.2(4) no
N1 C2 N3 124.8(4) no
N2 C2 N3 117.0(4) no
C2 N2 C21 120.8(4) no
N2 C21 C211 111.9(4) no
N2 C21 C22 111.0(4) no
C211 C21 C22 107.4(4) no
O23 C22 C21 110.8(4) no
O22 C211 O21 125.0(4) no
O22 C211 C21 119.9(5) no
O21 C211 C21 115.0(4) no
C4 N3 C2 120.5(3) no
C4 N3 C3 118.3(4) no
C2 N3 C3 121.1(3) no
O4 C4 N3 120.0(4) no
O4 C4 C5 123.7(4) no
N3 C4 C5 116.3(4) no
N5 C5 C6 127.8(4) no
N5 C5 C4 114.4(4) no
C6 C5 C4 117.8(4) no
O5 N5 C5 116.6(4) no
N6 C6 N1 117.3(4) no
N6 C6 C5 121.2(4) no
N1 C6 C5 121.5(4) no

loop_
_geom_bond_atom_site_label_1
_geom_bond_atom_site_label_2
_geom_bond_distance
_geom_bond_publ_flag
N1 C2 1.311(6) no
N1 C6 1.334(5) no
C2 N2 1.331(5) no
C2 N3 1.385(5) no
N2 C21 1.453(5) no
C21 C211 1.515(6) no
C21 C22 1.523(7) no
C22 O23 1.409(6) no
C211 O22 1.199(6) no
C211 O21 1.276(6) no
N3 C4 1.379(5) no
N3 C3 1.467(5) no
C4 O4 1.216(5) no
C4 C5 1.461(6) no
C5 N5 1.319(5) no
C5 C6 1.451(6) no
N5 O5 1.301(5) no
C6 N6 1.303(5) no

loop_
_geom_hbond_atom_site_label_D
_geom_hbond_atom_site_label_H
_geom_hbond_atom_site_label_A
_geom_hbond_site_symmetry_A
_geom_hbond_distance_DH
_geom_hbond_distance_HA
_geom_hbond_distance_DA
_geom_hbond_angle_DHA
_geom_hbond_publ_flag
O21 H21 O5 2_654 .82 1.71 2.504(4) 161 y
N6 H6A O4 1_565 .86 2.21 3.017(5) 155 y
N6 H6B O5 . .86 1.99 2.614(5) 129 y
O11 H11 O22 2_655 .96 1.84 2.693(5) 146 y
O1 H12 O4 . .92 1.98 2.845(5) 155 y

loop_
_geom_torsion_atom_site_label_1
_geom_torsion_atom_site_label_2
_geom_torsion_atom_site_label_3
_geom_torsion_atom_site_label_4
_geom_torsion
_geom_torsion_publ_flag
C6 N1 C2 N2 -177.7(5) no
C6 N1 C2 N3 2.0(8) no
N1 C2 N2 C21 2.5(8) no
N3 C2 N2 C21 -177.3(5) no
C2 N2 C21 C211 -165.6(4) no
C2 N2 C21 C22 74.5(6) no
N2 C21 C22 O23 66.1(5) no
C211 C21 C22 O23 -56.5(5) no
N2 C21 C211 O22 175.3(6) no
C22 C21 C211 O22 -62.7(8) no
N2 C21 C211 O21 -6.3(8) no
C22 C21 C211 O21 115.7(6) no
N1 C2 N3 C4 .3(8) no
N2 C2 N3 C4 -180.0(5) no
N1 C2 N3 C3 -176.8(6) no
N2 C2 N3 C3 2.9(7) no
C2 N3 C4 O4 178.7(5) no
C3 N3 C4 O4 -4.1(9) no
C2 N3 C4 C5 -2.3(8) no
C3 N3 C4 C5 174.8(5) no
O4 C4 C5 N5 .8(9) no
N3 C4 C5 N5 -178.1(5) no
O4 C4 C5 C6 -178.9(6) no
N3 C4 C5 C6 2.2(7) no
C6 C5 N5 O5 -1.1(9) no
C4 C5 N5 O5 179.2(5) no
C2 N1 C6 N6 177.5(5) no
C2 N1 C6 C5 -2.0(8) no
N5 C5 C6 N6 .8(9) no
C4 C5 C6 N6 -179.6(6) no
N5 C5 C6 N1 -179.8(6) no
C4 C5 C6 N1 -.2(8) no

loop_
_cod_related_entry_id
_cod_related_entry_database
_cod_related_entry_code
1 ChemSpider 21188475
